data_7014929
loop_
_publ_author_name
'Deacon, Glen B.'
'Junk, Peter C.'
'Urbatsch, Aron'

_publ_section_title
;
 Divalent metal complexes (Ca, Sr, Ba, Yb) of the unsymmetrical
 3-(2'-thienyl)-5-(trifluoromethyl)pyrazolate ligand.
;
_journal_issue 7
_journal_name_full 'Dalton transactions (Cambridge, England : 2003)'
_journal_page_first 1601
_journal_page_last 1609
_journal_paper_doi 10.1039/c0dt01289k
_journal_volume 40
_journal_year 2011
_chemical_formula_moiety 'C32 H40 F6 N4 O4 S2 Yb'
_chemical_formula_sum 'C32 H40 F6 N4 O4 S2 Yb'
_chemical_formula_weight 895.84
_chemical_name_common (Yb(ttfpz)2(thf)4)
_chemical_name_systematic
;
[Yb(ttfpz)2(thf)4]
;
_space_group_IT_number 29
_symmetry_cell_setting orthorhombic
_symmetry_space_group_name_Hall 'P 2c -2ac'
_symmetry_space_group_name_H-M 'P c a 21'
_atom_sites_solution_hydrogens geom
_atom_sites_solution_primary direct
_atom_sites_solution_secondary difmap
_audit_creation_method SHELXL-97
_cell_angle_alpha 90.00
_cell_angle_beta 90.00
_cell_angle_gamma 90.00
_cell_formula_units_Z 4
_cell_length_a 18.2265(3)
_cell_length_b 9.9967(2)
_cell_length_c 19.4434(4)
_cell_measurement_reflns_used 102651
_cell_measurement_temperature 123(1)
_cell_measurement_theta_max 27.50
_cell_measurement_theta_min 2.09
_cell_volume 3542.68(12)
_computing_cell_refinement 'Bruker SMART (Bruker)'
_computing_data_collection 'Bruker SMART (Bruker)'
_computing_data_reduction 'Bruker SAINT (Bruker)'
_computing_molecular_graphics 'X-Seed (Barbour, 1999)'
_computing_publication_material 'CIFTAB (Sheldrick, 1997)'
_computing_structure_refinement 'SHELXL-97 (Sheldrick, 1997)'
_computing_structure_solution 'SHELXS-97 (Sheldrick, 1990)'
_diffrn_ambient_temperature 123(1)
_diffrn_measured_fraction_theta_full 0.997
_diffrn_measured_fraction_theta_max 0.997
_diffrn_measurement_device_type 'Bruker X8 Apex II CCD'
_diffrn_measurement_method 'phi and omega scans'
_diffrn_radiation_monochromator graphite
_diffrn_radiation_source 'fine-focus sealed tube'
_diffrn_radiation_type MoK\a
_diffrn_radiation_wavelength 0.71073
_diffrn_reflns_av_R_equivalents 0.0339
_diffrn_reflns_av_sigmaI/netI 0.0198
_diffrn_reflns_limit_h_max 23
_diffrn_reflns_limit_h_min -23
_diffrn_reflns_limit_k_max 12
_diffrn_reflns_limit_k_min -12
_diffrn_reflns_limit_l_max 25
_diffrn_reflns_limit_l_min -25
_diffrn_reflns_number 102651
_diffrn_reflns_theta_full 27.50
_diffrn_reflns_theta_max 27.50
_diffrn_reflns_theta_min 2.09
_diffrn_standards_number 0
_exptl_absorpt_coefficient_mu 2.831
_exptl_absorpt_correction_T_max 0.6761
_exptl_absorpt_correction_T_min 0.4838
_exptl_absorpt_correction_type multi-scan
_exptl_absorpt_process_details SADABS
_exptl_crystal_colour orange
_exptl_crystal_density_diffrn 1.680
_exptl_crystal_density_method 'not measured'
_exptl_crystal_description block
_exptl_crystal_F_000 1792
_exptl_crystal_size_max 0.30
_exptl_crystal_size_mid 0.20
_exptl_crystal_size_min 0.15
_refine_diff_density_max 2.393
_refine_diff_density_min -0.662
_refine_diff_density_rms 0.081
_refine_ls_abs_structure_details 'Flack H D (1983), Acta Cryst. A39, 876-881'
_refine_ls_abs_structure_Flack 0.144(7)
_refine_ls_extinction_expression Fc^*^=kFc[1+0.001xFc^2^\l^3^/sin(2\q)]^-1/4^
_refine_ls_extinction_method none
_refine_ls_goodness_of_fit_ref 1.068
_refine_ls_hydrogen_treatment constr
_refine_ls_matrix_type full
_refine_ls_number_parameters 546
_refine_ls_number_reflns 8102
_refine_ls_number_restraints 61
_refine_ls_restrained_S_all 1.073
_refine_ls_R_factor_all 0.0265
_refine_ls_R_factor_gt 0.0246
_refine_ls_shift/su_max 0.001
_refine_ls_shift/su_mean 0.000
_refine_ls_structure_factor_coef Fsqd
_refine_ls_weighting_details 'calc w=1/[\s^2^(Fo^2^)+(0.2000P)^2^+0.0000P] where P=(Fo^2^+2Fc^2^)/3'
_refine_ls_weighting_scheme calc
_refine_ls_wR_factor_gt 0.0583
_refine_ls_wR_factor_ref 0.0594
_reflns_number_gt 7738
_reflns_number_total 8102
_reflns_threshold_expression >2sigma(I)
_cod_data_source_file C0DT01289K.TXT
_cod_data_source_block compound1
_cod_depositor_comments
;
The following automatic conversions were performed:
'_exptl_absorpt_correction_type' value 'Multi-scan' changed to
'multi-scan' according to
'/home/saulius/struct/CIF-dictionaries/cif_core.dic' dictionary named
'cif_core.dic' version 2.4.1 from 2010-06-29.

Automatic conversion script
Id: cif_fix_enum 1555 2011-01-17 13:19:09Z saulius 
;
_cod_original_sg_symbol_H-M Pca21
_cod_database_code 7014929

loop_
_symmetry_equiv_pos_as_xyz
'x, y, z'
'-x, -y, z+1/2'
'-x+1/2, y, z+1/2'
'x+1/2, -y, z'

loop_
_atom_site_label
_atom_site_type_symbol
_atom_site_fract_x
_atom_site_fract_y
_atom_site_fract_z
_atom_site_U_iso_or_equiv
_atom_site_adp_type
_atom_site_occupancy
_atom_site_symmetry_multiplicity
_atom_site_calc_flag
_atom_site_refinement_flags
_atom_site_disorder_assembly
_atom_site_disorder_group
Yb1 Yb 0.127485(6) 0.288649(10) 0.17493(2) 0.02106(4) Uani 1 1 d . D .
S1 S -0.1162(3) 0.3864(4) -0.05934(19) 0.0451(12) Uani 0.452(6) 1 d PD A 1
S1A S -0.0390(3) 0.5419(4) 0.0314(3) 0.0266(8) Uani 0.548(6) 1 d PD A 2
S2 S 0.27992(16) 0.55572(19) 0.33105(17) 0.0270(6) Uani 0.696(5) 1 d PU B 1
S2A S 0.3875(3) 0.3786(6) 0.3936(4) 0.0228(13) Uani 0.304(5) 1 d PDU B 2
F1 F 0.01317(19) -0.1382(3) -0.0052(2) 0.0780(10) Uani 1 1 d . E .
F2 F 0.12332(15) -0.0856(4) 0.0019(2) 0.0648(12) Uani 1 1 d . E .
F3 F 0.0632(3) -0.1249(3) 0.09421(18) 0.1140(18) Uani 1 1 d . E .
F4 F 0.24415(16) -0.1264(3) 0.36166(18) 0.0636(8) Uani 1 1 d . E .
F5 F 0.13360(15) -0.0797(4) 0.3417(3) 0.0606(11) Uani 1 1 d . E .
F6 F 0.2040(2) -0.1274(3) 0.25952(16) 0.0735(10) Uani 1 1 d . E .
O1 O 0.19801(12) 0.4768(3) 0.12612(13) 0.0275(5) Uani 1 1 d . D .
O2 O 0.23511(13) 0.1901(3) 0.11130(13) 0.0293(6) Uani 1 1 d . . .
O3 O 0.01880(14) 0.1951(3) 0.23791(14) 0.0326(6) Uani 1 1 d . . .
O4 O 0.05797(11) 0.4889(3) 0.21404(14) 0.0299(6) Uani 1 1 d . . .
N1 N 0.04019(15) 0.2814(3) 0.07390(15) 0.0222(6) Uani 1 1 d . . .
N2 N 0.06855(16) 0.1563(3) 0.08421(16) 0.0273(6) Uani 1 1 d . D .
N3 N 0.21603(15) 0.2878(3) 0.27588(16) 0.0214(6) Uani 1 1 d . . .
N4 N 0.18733(14) 0.1627(3) 0.26759(15) 0.0207(6) Uani 1 1 d . D .
C1 C -0.00855(17) 0.2731(3) 0.02214(17) 0.0212(7) Uani 1 1 d . A .
C2 C -0.01197(19) 0.1426(4) -0.00272(19) 0.0261(7) Uani 1 1 d . . .
H2 H -0.0411 0.1085 -0.0393 0.031 Uiso 1 1 calc R E .
C3 C 0.03702(19) 0.0752(4) 0.0384(2) 0.0275(8) Uani 1 1 d . D .
C4 C -0.04735(17) 0.3902(3) -0.00260(17) 0.0241(7) Uani 1 1 d D . .
C5 C -0.0339(13) 0.5244(12) 0.0239(14) 0.047(10) Uani 0.452(6) 1 d PD A 1
H5 H 0.0027 0.5510 0.0559 0.056 Uiso 0.452(6) 1 calc PR A 1
C5A C -0.0883(4) 0.3952(10) -0.0675(5) 0.024(2) Uani 0.548(6) 1 d PD A 2
H5A H -0.0979 0.3224 -0.0976 0.029 Uiso 0.548(6) 1 calc PR A 2
C6 C -0.0888(10) 0.6089(11) -0.0091(7) 0.027(3) Uani 0.452(6) 1 d PD A 1
H6 H -0.0938 0.7006 0.0028 0.033 Uiso 0.452(6) 1 calc PR A 1
C6A C -0.1115(5) 0.5345(9) -0.0769(5) 0.039(3) Uani 0.548(6) 1 d PD A 2
H6A H -0.1413 0.5618 -0.1145 0.047 Uiso 0.548(6) 1 calc PR A 2
C7 C -0.1316(7) 0.5529(10) -0.0564(6) 0.036(4) Uani 0.452(6) 1 d PD A 1
H7 H -0.1657 0.5996 -0.0844 0.044 Uiso 0.452(6) 1 calc PR A 1
C7A C -0.0881(7) 0.6204(10) -0.0291(5) 0.028(3) Uani 0.548(6) 1 d PD A 2
H7A H -0.0981 0.7137 -0.0294 0.033 Uiso 0.548(6) 1 calc PR A 2
C8 C 0.0588(2) -0.0672(4) 0.0352(2) 0.0420(10) Uani 1 1 d . . .
C9 C 0.26860(17) 0.2803(3) 0.32477(16) 0.0192(6) Uani 1 1 d . B .
C10 C 0.27437(18) 0.1491(4) 0.34900(19) 0.0244(7) Uani 1 1 d . . .
H10 H 0.3065 0.1150 0.3832 0.029 Uiso 1 1 calc R E .
C11 C 0.22241(17) 0.0814(3) 0.31152(18) 0.0227(7) Uani 1 1 d . D .
C12 C 0.30947(17) 0.3978(3) 0.34719(16) 0.0213(7) Uani 1 1 d D . .
C13 C 0.3716(6) 0.4049(13) 0.3861(7) 0.026(2) Uani 0.696(5) 1 d PU B 1
H13 H 0.3970 0.3276 0.4018 0.032 Uiso 0.696(5) 1 calc PR B 1
C13A C 0.2945(14) 0.5395(11) 0.3329(17) 0.040(6) Uani 0.304(5) 1 d PDU B 2
H13A H 0.2549 0.5750 0.3069 0.048 Uiso 0.304(5) 1 calc PR B 2
C14 C 0.3949(10) 0.5342(10) 0.4011(12) 0.030(2) Uani 0.696(5) 1 d PU B 1
H14 H 0.4384 0.5544 0.4261 0.036 Uiso 0.696(5) 1 calc PR B 1
C14A C 0.3530(16) 0.6145(16) 0.3669(18) 0.034(5) Uani 0.304(5) 1 d PDU B 2
H14A H 0.3554 0.7094 0.3646 0.041 Uiso 0.304(5) 1 calc PR B 2
C15 C 0.3480(7) 0.6287(9) 0.3758(7) 0.029(2) Uani 0.696(5) 1 d PU B 1
H15 H 0.3532 0.7224 0.3824 0.034 Uiso 0.696(5) 1 calc PR B 1
C15A C 0.403(2) 0.5436(13) 0.401(3) 0.027(4) Uani 0.304(5) 1 d PDU B 2
H15A H 0.4418 0.5816 0.4269 0.032 Uiso 0.304(5) 1 calc PR B 2
C16 C 0.2017(2) -0.0612(4) 0.3168(2) 0.0328(8) Uani 1 1 d . . .
C17 C 0.1769(2) 0.5601(4) 0.0698(2) 0.0459(10) Uani 1 1 d . . .
H17A H 0.1355 0.6178 0.0840 0.055 Uiso 1 1 calc R C 1
H17B H 0.1601 0.5035 0.0312 0.055 Uiso 1 1 calc R C 1
C18 C 0.2367(5) 0.6423(16) 0.0473(10) 0.071(5) Uani 0.70(3) 1 d P D 1
H18A H 0.2203 0.7334 0.0347 0.085 Uiso 0.70(3) 1 calc PR D 1
H18B H 0.2633 0.6017 0.0081 0.085 Uiso 0.70(3) 1 calc PR D 1
C18A C 0.2306(7) 0.6907(15) 0.0836(11) 0.024(4) Uani 0.30(3) 1 d P D 2
H18C H 0.2472 0.7301 0.0396 0.029 Uiso 0.30(3) 1 calc PR D 2
H18D H 0.2044 0.7602 0.1104 0.029 Uiso 0.30(3) 1 calc PR D 2
C19 C 0.2876(2) 0.6426(4) 0.1194(3) 0.0539(13) Uani 1 1 d . . .
H19A H 0.3399 0.6622 0.1101 0.065 Uiso 1 1 calc R D 1
H19B H 0.2684 0.7052 0.1545 0.065 Uiso 1 1 calc R D 1
C20 C 0.27522(17) 0.4997(4) 0.1383(2) 0.0332(9) Uani 1 1 d . D .
H20A H 0.3056 0.4398 0.1095 0.040 Uiso 1 1 calc R . .
H20B H 0.2876 0.4841 0.1873 0.040 Uiso 1 1 calc R . .
C21 C 0.2415(2) 0.1911(4) 0.0367(2) 0.0314(8) Uani 1 1 d . . .
H21A H 0.2623 0.2769 0.0205 0.038 Uiso 1 1 calc R . .
H21B H 0.1929 0.1776 0.0149 0.038 Uiso 1 1 calc R . .
C22 C 0.2929(2) 0.0752(4) 0.0200(2) 0.0370(9) Uani 1 1 d . . .
H22A H 0.2651 -0.0081 0.0110 0.044 Uiso 1 1 calc R . .
H22B H 0.3240 0.0959 -0.0204 0.044 Uiso 1 1 calc R . .
C23 C 0.3385(3) 0.0630(6) 0.0844(2) 0.0595(14) Uani 1 1 d . . .
H23A H 0.3566 -0.0296 0.0903 0.071 Uiso 1 1 calc R . .
H23B H 0.3810 0.1246 0.0828 0.071 Uiso 1 1 calc R . .
C24 C 0.2886(3) 0.0994(6) 0.1400(2) 0.0577(14) Uani 1 1 d . . .
H24A H 0.2641 0.0187 0.1585 0.069 Uiso 1 1 calc R . .
H24B H 0.3159 0.1433 0.1778 0.069 Uiso 1 1 calc R . .
C25 C -0.0364(5) 0.1083(12) 0.2052(4) 0.031(2) Uani 0.62(2) 1 d P E 1
H25A H -0.0139 0.0243 0.1884 0.037 Uiso 0.62(2) 1 calc PR E 1
H25B H -0.0605 0.1544 0.1662 0.037 Uiso 0.62(2) 1 calc PR E 1
C25A C -0.0548(7) 0.1664(17) 0.2153(7) 0.025(3) Uani 0.38(2) 1 d P E 2
H25C H -0.0575 0.1612 0.1645 0.029 Uiso 0.38(2) 1 calc PR E 2
H25D H -0.0897 0.2353 0.2317 0.029 Uiso 0.38(2) 1 calc PR E 2
C26 C -0.0900(5) 0.0811(13) 0.2623(5) 0.038(2) Uani 0.62(2) 1 d P E 1
H26A H -0.1179 -0.0024 0.2540 0.046 Uiso 0.62(2) 1 calc PR E 1
H26B H -0.1248 0.1563 0.2682 0.046 Uiso 0.62(2) 1 calc PR E 1
C26A C -0.0705(11) 0.0342(19) 0.2472(9) 0.039(4) Uani 0.38(2) 1 d P E 2
H26C H -0.0429 -0.0393 0.2249 0.047 Uiso 0.38(2) 1 calc PR E 2
H26D H -0.1235 0.0131 0.2475 0.047 Uiso 0.38(2) 1 calc PR E 2
C27 C -0.0396(2) 0.0678(4) 0.3235(2) 0.0404(9) Uani 1 1 d . . .
H27A H -0.0666 0.0797 0.3673 0.049 Uiso 1 1 calc R E 1
H27B H -0.0145 -0.0201 0.3239 0.049 Uiso 1 1 calc R E 1
C28 C 0.01377(19) 0.1802(4) 0.31146(19) 0.0275(7) Uani 1 1 d . E .
H28A H -0.0042 0.2638 0.3329 0.033 Uiso 1 1 calc R . .
H28B H 0.0623 0.1581 0.3312 0.033 Uiso 1 1 calc R . .
C29 C -0.02122(17) 0.4994(4) 0.2149(2) 0.0286(8) Uani 1 1 d . E .
H29A H -0.0417 0.4588 0.2572 0.034 Uiso 1 1 calc R . .
H29B H -0.0429 0.4543 0.1744 0.034 Uiso 1 1 calc R . .
C30 C -0.0362(2) 0.6480(4) 0.2130(2) 0.0359(8) Uani 1 1 d . . .
H30A H -0.0352 0.6825 0.1653 0.043 Uiso 1 1 calc R E .
H30B H -0.0842 0.6695 0.2341 0.043 Uiso 1 1 calc R . .
C31 C 0.0262(3) 0.7040(4) 0.2548(3) 0.0455(11) Uani 1 1 d . E .
H31A H 0.0380 0.7964 0.2403 0.055 Uiso 1 1 calc R . .
H31B H 0.0140 0.7042 0.3044 0.055 Uiso 1 1 calc R . .
C32 C 0.0892(2) 0.6109(5) 0.2402(3) 0.0520(12) Uani 1 1 d . E .
H32A H 0.1226 0.6510 0.2057 0.062 Uiso 1 1 calc R . .
H32B H 0.1173 0.5931 0.2827 0.062 Uiso 1 1 calc R . .

loop_
_atom_site_aniso_label
_atom_site_aniso_U_11
_atom_site_aniso_U_22
_atom_site_aniso_U_33
_atom_site_aniso_U_23
_atom_site_aniso_U_13
_atom_site_aniso_U_12
Yb1 0.01705(6) 0.02447(6) 0.02166(7) 0.00180(10) -0.00331(8) -0.00056(4)
S1 0.045(3) 0.049(2) 0.041(2) -0.0053(16) -0.0282(17) 0.0055(18)
S1A 0.0283(18) 0.0285(12) 0.0231(13) -0.0007(10) 0.0039(11) 0.0026(10)
S2 0.0198(11) 0.0222(8) 0.0390(10) 0.0010(6) -0.0053(9) -0.0016(6)
S2A 0.017(2) 0.027(3) 0.024(2) 0.0064(17) -0.0063(18) 0.000(2)
F1 0.083(2) 0.0362(15) 0.115(3) -0.0219(17) -0.013(2) -0.0086(15)
F2 0.058(2) 0.052(2) 0.084(3) -0.012(2) 0.0102(14) 0.0165(13)
F3 0.239(5) 0.0427(19) 0.060(2) 0.0206(17) 0.026(3) 0.056(3)
F4 0.0709(18) 0.0289(13) 0.091(2) 0.0190(14) -0.0297(17) 0.0021(13)
F5 0.0390(17) 0.0305(18) 0.112(3) 0.0129(18) 0.0213(15) -0.0093(11)
F6 0.129(3) 0.0371(15) 0.0544(18) -0.0184(14) 0.0273(18) -0.0256(17)
O1 0.0197(11) 0.0344(13) 0.0286(13) 0.0068(11) -0.0022(9) 0.0003(10)
O2 0.0262(12) 0.0389(14) 0.0229(13) -0.0010(11) -0.0002(10) 0.0079(11)
O3 0.0245(12) 0.0474(16) 0.0260(14) 0.0087(11) -0.0035(10) -0.0126(11)
O4 0.0197(11) 0.0332(14) 0.0369(15) -0.0091(11) 0.0000(10) 0.0035(10)
N1 0.0218(14) 0.0240(15) 0.0207(14) 0.0019(11) 0.0008(11) 0.0016(11)
N2 0.0262(14) 0.0223(14) 0.0335(17) 0.0004(13) -0.0021(13) 0.0005(12)
N3 0.0195(13) 0.0216(15) 0.0229(15) 0.0019(11) -0.0019(11) -0.0011(10)
N4 0.0195(12) 0.0196(13) 0.0231(14) 0.0005(11) -0.0020(11) -0.0019(11)
C1 0.0180(15) 0.0270(17) 0.0187(16) -0.0014(13) 0.0043(12) -0.0034(13)
C2 0.0247(16) 0.0252(17) 0.0285(19) -0.0045(14) -0.0006(14) -0.0096(14)
C3 0.0274(17) 0.0241(17) 0.0312(19) -0.0009(15) 0.0010(14) -0.0089(14)
C4 0.0190(15) 0.0264(17) 0.0267(18) 0.0021(14) 0.0003(13) -0.0039(13)
C5 0.018(7) 0.075(17) 0.047(15) 0.008(9) 0.002(7) 0.026(8)
C5A 0.010(4) 0.024(4) 0.039(5) 0.004(3) 0.000(4) 0.001(3)
C6 0.045(7) 0.018(5) 0.019(7) 0.001(4) 0.014(5) -0.004(4)
C6A 0.022(5) 0.049(6) 0.045(6) 0.022(5) -0.015(4) -0.003(4)
C7 0.023(7) 0.058(8) 0.029(7) -0.006(6) -0.009(5) 0.025(6)
C7A 0.018(5) 0.035(5) 0.030(8) 0.021(4) 0.012(5) 0.011(4)
C8 0.042(2) 0.028(2) 0.056(3) -0.0045(19) -0.002(2) -0.0041(17)
C9 0.0169(14) 0.0254(17) 0.0154(15) 0.0006(12) 0.0022(12) 0.0046(12)
C10 0.0232(16) 0.0253(17) 0.0247(17) 0.0018(14) 0.0002(14) 0.0059(14)
C11 0.0220(15) 0.0210(16) 0.0253(17) -0.0006(14) 0.0034(13) 0.0028(12)
C12 0.0198(14) 0.0264(17) 0.0177(15) 0.0010(13) 0.0040(12) -0.0025(13)
C13 0.027(5) 0.029(5) 0.024(4) 0.002(3) -0.012(3) 0.014(3)
C13A 0.021(10) 0.060(11) 0.040(10) -0.001(8) 0.015(7) 0.000(7)
C14 0.023(5) 0.040(4) 0.028(4) 0.002(4) -0.012(4) -0.003(4)
C14A 0.030(8) 0.039(9) 0.034(8) -0.004(7) 0.017(6) -0.009(7)
C15 0.032(4) 0.020(3) 0.033(5) 0.000(3) 0.007(4) 0.002(3)
C15A 0.016(7) 0.034(7) 0.030(7) 0.000(6) 0.005(6) -0.014(6)
C16 0.0324(19) 0.0233(18) 0.043(2) 0.0003(16) -0.0016(16) 0.0014(14)
C17 0.050(2) 0.036(2) 0.052(3) 0.0179(19) -0.017(2) -0.0042(18)
C18 0.056(5) 0.067(8) 0.088(10) 0.049(8) -0.014(5) -0.012(5)
C18A 0.023(6) 0.022(7) 0.028(10) 0.005(6) -0.003(5) -0.005(5)
C19 0.033(2) 0.033(2) 0.095(4) -0.011(2) 0.018(2) -0.0064(18)
C20 0.0210(17) 0.047(3) 0.031(2) 0.0053(17) -0.0030(14) -0.0082(16)
C21 0.0306(19) 0.039(2) 0.0244(19) 0.0033(15) 0.0031(16) 0.0038(16)
C22 0.035(2) 0.042(2) 0.034(2) -0.0093(19) 0.0062(17) 0.0014(18)
C23 0.060(3) 0.077(3) 0.042(2) 0.005(2) 0.005(2) 0.042(3)
C24 0.053(3) 0.081(4) 0.039(2) 0.005(2) -0.001(2) 0.044(3)
C25 0.031(4) 0.034(5) 0.027(3) -0.006(3) 0.005(3) -0.008(3)
C25A 0.018(6) 0.027(7) 0.028(6) 0.000(5) -0.009(4) -0.013(5)
C26 0.031(4) 0.054(6) 0.030(4) -0.011(4) 0.011(3) -0.019(4)
C26A 0.044(9) 0.049(9) 0.023(7) -0.011(6) -0.006(6) -0.013(7)
C27 0.050(2) 0.044(2) 0.027(2) 0.0074(18) 0.0098(17) -0.0073(19)
C28 0.0239(17) 0.0354(19) 0.0231(18) -0.0052(15) -0.0010(14) 0.0049(15)
C29 0.0212(16) 0.035(2) 0.029(2) 0.0016(14) 0.0016(14) 0.0013(14)
C30 0.0344(19) 0.038(2) 0.035(2) -0.0018(17) 0.0014(16) 0.0090(17)
C31 0.044(2) 0.045(3) 0.048(3) -0.022(2) 0.004(2) 0.0012(19)
C32 0.033(2) 0.060(3) 0.064(3) -0.038(2) -0.004(2) -0.001(2)

loop_
_atom_type_symbol
_atom_type_description
_atom_type_scat_dispersion_real
_atom_type_scat_dispersion_imag
_atom_type_scat_source
C C 0.0033 0.0016 'International Tables Vol C Tables 4.2.6.8 and 6.1.1.4'
H H 0.0000 0.0000 'International Tables Vol C Tables 4.2.6.8 and 6.1.1.4'
N N 0.0061 0.0033 'International Tables Vol C Tables 4.2.6.8 and 6.1.1.4'
F F 0.0171 0.0103 'International Tables Vol C Tables 4.2.6.8 and 6.1.1.4'
S S 0.1246 0.1234 'International Tables Vol C Tables 4.2.6.8 and 6.1.1.4'
Yb Yb -0.3850 5.5486 'International Tables Vol C Tables 4.2.6.8 and 6.1.1.4'
O O 0.0106 0.0060 'International Tables Vol C Tables 4.2.6.8 and 6.1.1.4'

loop_
_geom_angle_atom_site_label_1
_geom_angle_atom_site_label_2
_geom_angle_atom_site_label_3
_geom_angle
_geom_angle_site_symmetry_1
_geom_angle_site_symmetry_3
_geom_angle_publ_flag
N2 Yb1 N4 116.49(8) . . ?
N2 Yb1 O1 111.26(10) . . ?
N4 Yb1 O1 116.22(8) . . ?
N2 Yb1 O4 115.51(9) . . ?
N4 Yb1 O4 114.50(9) . . ?
O1 Yb1 O4 76.68(8) . . ?
N2 Yb1 O3 78.70(9) . . ?
N4 Yb1 O3 78.54(9) . . ?
O1 Yb1 O3 151.99(9) . . ?
O4 Yb1 O3 75.46(9) . . ?
N2 Yb1 O2 77.12(9) . . ?
N4 Yb1 O2 79.28(9) . . ?
O1 Yb1 O2 72.75(8) . . ?
O4 Yb1 O2 149.42(8) . . ?
O3 Yb1 O2 135.10(8) . . ?
N2 Yb1 N1 31.83(9) . . ?
N4 Yb1 N1 146.66(9) . . ?
O1 Yb1 N1 92.91(8) . . ?
O4 Yb1 N1 86.56(8) . . ?
O3 Yb1 N1 82.63(9) . . ?
O2 Yb1 N1 95.58(9) . . ?
N2 Yb1 N3 146.30(9) . . ?
N4 Yb1 N3 31.66(9) . . ?
O1 Yb1 N3 88.20(8) . . ?
O4 Yb1 N3 95.16(9) . . ?
O3 Yb1 N3 97.08(9) . . ?
O2 Yb1 N3 83.31(9) . . ?
N1 Yb1 N3 178.14(8) . . ?
C4 S1 C7 94.6(5) . . ?
C4 S1A C7A 95.7(4) . . ?
C15 S2 C12 94.2(3) . . ?
C15A S2A C12 94.2(8) . . ?
C17 O1 C20 107.2(3) . . ?
C17 O1 Yb1 126.8(2) . . ?
C20 O1 Yb1 124.4(2) . . ?
C24 O2 C21 109.6(3) . . ?
C24 O2 Yb1 125.6(2) . . ?
C21 O2 Yb1 123.3(2) . . ?
C28 O3 C25A 102.9(6) . . ?
C28 O3 C25 108.9(4) . . ?
C25A O3 C25 27.8(5) . . ?
C28 O3 Yb1 125.0(2) . . ?
C25A O3 Yb1 131.3(5) . . ?
C25 O3 Yb1 123.2(3) . . ?
C32 O4 C29 109.2(3) . . ?
C32 O4 Yb1 126.1(2) . . ?
C29 O4 Yb1 124.7(2) . . ?
C1 N1 N2 107.6(3) . . ?
C1 N1 Yb1 176.9(2) . . ?
N2 N1 Yb1 71.01(18) . . ?
C3 N2 N1 107.2(3) . . ?
C3 N2 Yb1 175.0(3) . . ?
N1 N2 Yb1 77.15(19) . . ?
C9 N3 N4 107.7(3) . . ?
C9 N3 Yb1 173.5(2) . . ?
N4 N3 Yb1 70.63(16) . . ?
C11 N4 N3 107.3(3) . . ?
C11 N4 Yb1 172.1(2) . . ?
N3 N4 Yb1 77.71(17) . . ?
N1 C1 C2 110.4(3) . . ?
N1 C1 C4 121.3(3) . . ?
C2 C1 C4 128.3(3) . . ?
C3 C2 C1 103.2(3) . . ?
N2 C3 C2 111.7(3) . . ?
N2 C3 C8 119.9(3) . . ?
C2 C3 C8 128.4(3) . . ?
C1 C4 C5 123.0(7) . . ?
C1 C4 C5A 124.1(5) . . ?
C5 C4 C5A 111.0(8) . . ?
C1 C4 S1A 124.1(3) . . ?
C5 C4 S1A 5.0(15) . . ?
C5A C4 S1A 111.0(5) . . ?
C1 C4 S1 124.5(3) . . ?
C5 C4 S1 112.4(6) . . ?
C5A C4 S1 18.4(3) . . ?
S1A C4 S1 110.7(3) . . ?
C4 C5 C6 105.2(9) . . ?
C6A C5A C4 106.6(7) . . ?
C7 C6 C5 117.5(9) . . ?
C7A C6A C5A 115.7(8) . . ?
C6 C7 S1 109.9(7) . . ?
C6A C7A S1A 111.0(7) . . ?
F3 C8 F1 108.8(4) . . ?
F3 C8 F2 108.0(4) . . ?
F1 C8 F2 100.8(4) . . ?
F3 C8 C3 114.2(4) . . ?
F1 C8 C3 111.6(4) . . ?
F2 C8 C3 112.6(4) . . ?
N3 C9 C10 110.1(3) . . ?
N3 C9 C12 121.8(3) . . ?
C10 C9 C12 128.1(3) . . ?
C11 C10 C9 103.4(3) . . ?
N4 C11 C10 111.6(3) . . ?
N4 C11 C16 120.5(3) . . ?
C10 C11 C16 127.9(3) . . ?
C13 C12 C9 129.2(6) . . ?
C13 C12 C13A 102.1(10) . . ?
C9 C12 C13A 128.7(8) . . ?
C13 C12 S2A 9.6(7) . . ?
C9 C12 S2A 119.8(3) . . ?
C13A C12 S2A 111.5(8) . . ?
C13 C12 S2 108.5(6) . . ?
C9 C12 S2 122.1(2) . . ?
C13A C12 S2 7.8(11) . . ?
S2A C12 S2 118.0(3) . . ?
C12 C13 C14 114.7(8) . . ?
C14A C13A C12 105.8(10) . . ?
C15 C14 C13 112.1(8) . . ?
C15A C14A C13A 116.8(12) . . ?
C14 C15 S2 110.4(7) . . ?
C14A C15A S2A 111.6(11) . . ?
F6 C16 F4 107.1(4) . . ?
F6 C16 F5 105.6(4) . . ?
F4 C16 F5 103.4(4) . . ?
F6 C16 C11 115.1(3) . . ?
F4 C16 C11 111.6(3) . . ?
F5 C16 C11 113.1(3) . . ?
O1 C17 C18 111.3(5) . . ?
O1 C17 C18A 100.2(6) . . ?
C18 C17 C18A 31.5(6) . . ?
C17 C18 C19 99.5(8) . . ?
C19 C18A C17 105.0(9) . . ?
C18A C19 C20 110.8(7) . . ?
C18A C19 C18 30.7(6) . . ?
C20 C19 C18 97.0(5) . . ?
O1 C20 C19 105.0(3) . . ?
O2 C21 C22 104.9(3) . . ?
C23 C22 C21 102.9(3) . . ?
C24 C23 C22 104.6(4) . . ?
O2 C24 C23 106.9(4) . . ?
O3 C25 C26 103.4(7) . . ?
O3 C25A C26A 103.2(12) . . ?
C25 C26 C27 101.6(7) . . ?
C25A C26A C27 97.6(11) . . ?
C28 C27 C26 101.8(5) . . ?
C28 C27 C26A 103.7(6) . . ?
C26 C27 C26A 23.9(6) . . ?
O3 C28 C27 105.8(3) . . ?
O4 C29 C30 104.5(3) . . ?
C31 C30 C29 102.5(3) . . ?
C32 C31 C30 104.1(3) . . ?
O4 C32 C31 106.8(3) . . ?

loop_
_geom_bond_atom_site_label_1
_geom_bond_atom_site_label_2
_geom_bond_distance
_geom_bond_site_symmetry_2
_geom_bond_publ_flag
Yb1 N2 2.453(3) . ?
Yb1 N4 2.454(3) . ?
Yb1 O1 2.468(3) . ?
Yb1 O4 2.488(2) . ?
Yb1 O3 2.510(2) . ?
Yb1 O2 2.520(2) . ?
Yb1 N1 2.529(3) . ?
Yb1 N3 2.541(3) . ?
S1 C4 1.671(4) . ?
S1 C7 1.689(9) . ?
S1A C4 1.661(5) . ?
S1A C7A 1.675(8) . ?
S2 C15 1.682(10) . ?
S2 C12 1.697(4) . ?
S2A C15A 1.679(10) . ?
S2A C12 1.694(6) . ?
F1 C8 1.345(5) . ?
F2 C8 1.355(5) . ?
F3 C8 1.288(6) . ?
F4 C16 1.335(5) . ?
F5 C16 1.346(5) . ?
F6 C16 1.296(5) . ?
O1 C17 1.428(4) . ?
O1 C20 1.446(4) . ?
O2 C24 1.444(5) . ?
O2 C21 1.454(5) . ?
O3 C28 1.441(4) . ?
O3 C25A 1.441(10) . ?
O3 C25 1.472(8) . ?
O4 C32 1.438(5) . ?
O4 C29 1.447(4) . ?
N1 C1 1.345(5) . ?
N1 N2 1.368(4) . ?
N2 C3 1.334(5) . ?
N3 C9 1.352(4) . ?
N3 N4 1.365(4) . ?
N4 C11 1.341(4) . ?
C1 C2 1.392(5) . ?
C1 C4 1.450(5) . ?
C2 C3 1.376(5) . ?
C3 C8 1.478(5) . ?
C4 C5 1.457(10) . ?
C4 C5A 1.468(8) . ?
C5 C6 1.458(9) . ?
C5A C6A 1.467(8) . ?
C6 C7 1.330(9) . ?
C6A C7A 1.334(9) . ?
C9 C10 1.397(5) . ?
C9 C12 1.458(4) . ?
C10 C11 1.373(5) . ?
C11 C16 1.478(5) . ?
C12 C13 1.365(11) . ?
C12 C13A 1.469(10) . ?
C13 C14 1.392(15) . ?
C13A C14A 1.463(10) . ?
C14 C15 1.366(10) . ?
C14A C15A 1.328(10) . ?
C17 C18 1.434(9) . ?
C17 C18A 1.653(15) . ?
C18 C19 1.680(16) . ?
C18A C19 1.339(15) . ?
C19 C20 1.492(6) . ?
C21 C22 1.526(5) . ?
C22 C23 1.507(6) . ?
C23 C24 1.458(6) . ?
C25 C26 1.504(13) . ?
C25A C26A 1.49(2) . ?
C26 C27 1.510(11) . ?
C26A C27 1.621(15) . ?
C27 C28 1.504(5) . ?
C29 C30 1.511(5) . ?
C30 C31 1.506(6) . ?
C31 C32 1.505(6) . ?
